data_1567169
loop_
_publ_author_name
'Zhang, Chang-Sheng'
'Shao, Ya-Ping'
'Zhang, Fu-Min'
'Han, Xue'
'Zhang, Xiao-Ming'
'Zhang, Kun'
'Tu, Yong-Qiang'

_publ_section_title
;
 Cu(ii)/SPDO complex catalyzed asymmetric Baeyer-Villiger oxidation of
 2-arylcyclobutanones and its application for the total synthesis of
 eupomatilones 5 and 6.
;
_journal_issue 28
_journal_name_full 'Chemical science'
_journal_page_first 8429
_journal_page_last 8435
_journal_paper_doi 10.1039/d2sc02079c
_journal_volume 13
_journal_year 2022
_chemical_formula_moiety 'C14 H17 Br O5'
_chemical_formula_sum 'C14 H17 Br O5'
_chemical_formula_weight 345.18
_space_group_crystal_system triclinic
_space_group_IT_number 2
_space_group_name_Hall '-P 1'
_space_group_name_H-M_alt 'P -1'
_atom_sites_solution_hydrogens geom
_atom_sites_solution_primary dual
_audit_creation_date 2021-09-27
_audit_creation_method
;
Olex2 1.3
(compiled 2020.11.12 svn.r5f609507 for OlexSys, GUI svn.r6272)
;
_audit_update_record
;
2022-04-04 deposited with the CCDC.	2022-06-22 downloaded from the CCDC.
;
_cell_angle_alpha 94.2410(10)
_cell_angle_beta 94.434(2)
_cell_angle_gamma 111.794(2)
_cell_formula_units_Z 2
_cell_length_a 7.8803(2)
_cell_length_b 9.7157(2)
_cell_length_c 10.6212(2)
_cell_measurement_reflns_used 6963
_cell_measurement_temperature 303.15(10)
_cell_measurement_theta_max 76.2170
_cell_measurement_theta_min 4.1930
_cell_volume 748.16(3)
_computing_cell_refinement 'CrysAlisPro 1.171.41.105a (Rigaku OD, 2021)'
_computing_data_collection 'CrysAlisPro 1.171.41.105a (Rigaku OD, 2021)'
_computing_data_reduction 'CrysAlisPro 1.171.41.105a (Rigaku OD, 2021)'
_computing_molecular_graphics 'Olex2 1.3 (Dolomanov et al., 2009)'
_computing_publication_material 'Olex2 1.3 (Dolomanov et al., 2009)'
_computing_structure_refinement 'SHELXL 2018/1 (Sheldrick, 2015)'
_computing_structure_solution 'SHELXT 2014/5 (Sheldrick, 2014)'
_diffrn_ambient_environment air
_diffrn_ambient_temperature 303.15(10)
_diffrn_detector 'Hybrid Pixel Array Detector'
_diffrn_detector_area_resol_mean 10.0000
_diffrn_detector_type HyPix
_diffrn_measured_fraction_theta_full 0.994
_diffrn_measured_fraction_theta_max 0.955
_diffrn_measurement_details
;
List of Runs (angles in degrees, time in seconds):

  # Type    Start    End  Width  t~exp~   \w     \q     \k     \f   Frames
#--------------------------------------------------------------------------
  1  \w     42.00 119.00   0.50    0.05    --   46.32  54.00 135.00  154
  2  \w     91.00 170.00   0.50    0.05    --  104.25  54.00 135.00  158
  3  \w    142.00 173.00   0.50    0.05    --  104.25  45.00  60.00   62
  4  \w    102.00 134.00   0.50    0.05    --  104.25  45.00  60.00   64
  5  \w    132.00 173.00   0.50    0.05    --  104.25  15.00-120.00   82
  6  \w     94.00 120.00   0.50    0.05    --  104.25  15.00-120.00   52
  7  \w     95.00 121.00   0.50    0.05    --  104.25  30.00-180.00   52
  8  \w    126.00 178.00   0.50    0.05    --  104.25  30.00-180.00  104
  9  \w     92.00 176.00   0.50    0.05    --  104.25  61.00-150.00  168
 10  \w    -14.00  28.00   0.50    0.05    --   46.32 -19.00-150.00   84
 11  \w    -27.00  29.00   0.50    0.05    --   46.32 -19.00   0.00  112
 12  \w    -25.00   5.00   0.50    0.05    --   46.32 -54.00  -8.00   60
 13  \w     -7.00  44.00   0.50    0.05    --   46.32 -37.00 -90.00  102
 14  \w     34.00  64.00   0.50    0.05    --  104.25 -54.00  -8.00   60
 15  \w     51.00  88.00   0.50    0.05    --  104.25 -77.00-120.00   74
 16  \w     34.00  72.00   0.50    0.05    --  104.25 -61.00 -30.00   76
 17  \w     43.00  73.00   0.50    0.05    --  104.25 -61.00 150.00   60
 18  \w     61.00  95.00   0.50    0.05    --  104.25 -94.00 150.00   68
 19  \w     74.00 112.00   0.50    0.05    --  104.25-125.00  90.00   76
 20  \w     41.00 112.00   0.50    0.05    --  104.25-125.00  60.00  142
 21  \w     36.00 104.00   0.50    0.05    --  104.25 -94.00  90.00  136
 22  \w     32.00  93.00   0.50    0.05    --  104.25-125.00   0.00  122
 23  \w     62.00  87.00   0.50    0.05    --  104.25-125.00 -60.00   50
 24  \w     82.00 112.00   0.50    0.05    --  104.25-125.00 -90.00   60
 25  \w     37.00  92.00   0.50    0.05    --  104.25 -94.00 -60.00  110
 26  \w     41.00  99.00   0.50    0.05    --  104.25 -94.00-180.00  116
 27  \w    -69.00 -33.00   0.50    0.05    -- -102.00  61.00 -60.00   72
 28  \w    -67.00 -31.00   0.50    0.05    -- -102.00  61.00 -90.00   72
 29  \w    -67.00 -35.00   0.50    0.05    -- -102.00  61.00  90.00   64
 30  \w    -59.00 -29.00   0.50    0.05    -- -102.00  54.00 135.00   60
 31  \w    -56.00  -1.00   0.50    0.05    --  -46.32  54.00 135.00  110
 32  \w   -120.00 -94.00   0.50    0.05    -- -102.00 136.00  78.38   52
 33  \w    -68.00 -36.00   0.50    0.05    --  -46.32 -54.00  -8.00   64
 34  \w   -114.00 -89.00   0.50    0.05    --  -46.32 -54.00  -8.00   50
 35  \w   -167.00-141.00   0.50    0.05    -- -102.00 -54.00  -8.00   52
 36  \w   -140.00-106.00   0.50    0.05    -- -102.00 -54.00  -8.00   68
 37  \w   -116.00 -81.00   0.50    0.05    --  -46.32-125.00 -60.00   70
 38  \w   -159.00 -75.00   0.50    0.05    -- -102.00-125.00   0.00  168
;
_diffrn_measurement_device 'four-circle diffractometer'
_diffrn_measurement_device_type 'XtaLAB Synergy R, DW system, HyPix'
_diffrn_measurement_method '\w scans'
_diffrn_orient_matrix_type 'CrysAlisPro convention (1999,Acta A55,543-557)'
_diffrn_orient_matrix_UB_11 0.1447049000
_diffrn_orient_matrix_UB_12 0.1402530000
_diffrn_orient_matrix_UB_13 -0.0421787000
_diffrn_orient_matrix_UB_21 -0.1519327000
_diffrn_orient_matrix_UB_22 0.0238946000
_diffrn_orient_matrix_UB_23 -0.0850385000
_diffrn_orient_matrix_UB_31 -0.0296753000
_diffrn_orient_matrix_UB_32 0.0963515000
_diffrn_orient_matrix_UB_33 0.1114347000
_diffrn_radiation_monochromator mirror
_diffrn_radiation_probe x-ray
_diffrn_radiation_type 'Cu K\a'
_diffrn_radiation_wavelength 1.54184
_diffrn_reflns_av_R_equivalents 0.0248
_diffrn_reflns_av_unetI/netI 0.0229
_diffrn_reflns_Laue_measured_fraction_full 0.994
_diffrn_reflns_Laue_measured_fraction_max 0.955
_diffrn_reflns_limit_h_max 9
_diffrn_reflns_limit_h_min -9
_diffrn_reflns_limit_k_max 12
_diffrn_reflns_limit_k_min -12
_diffrn_reflns_limit_l_max 13
_diffrn_reflns_limit_l_min -12
_diffrn_reflns_number 8578
_diffrn_reflns_point_group_measured_fraction_full 0.994
_diffrn_reflns_point_group_measured_fraction_max 0.955
_diffrn_reflns_theta_full 67.684
_diffrn_reflns_theta_max 76.451
_diffrn_reflns_theta_min 4.201
_diffrn_source 'Rotating-anode X-ray tube'
_diffrn_source_type 'Rigaku (Cu) X-ray Source'
_exptl_absorpt_coefficient_mu 3.900
_exptl_absorpt_correction_T_max 1.00000
_exptl_absorpt_correction_T_min 0.69485
_exptl_absorpt_correction_type multi-scan
_exptl_absorpt_process_details
;
CrysAlisPro 1.171.41.105a (Rigaku Oxford Diffraction, 2021)
Empirical absorption correction using spherical harmonics,
implemented in SCALE3 ABSPACK scaling algorithm.
;
_exptl_crystal_colour 'clear light colourless'
_exptl_crystal_colour_lustre clear
_exptl_crystal_colour_modifier light
_exptl_crystal_colour_primary colourless
_exptl_crystal_density_diffrn 1.532
_exptl_crystal_description block
_exptl_crystal_F_000 352
_exptl_crystal_size_max 0.13
_exptl_crystal_size_mid 0.11
_exptl_crystal_size_min 0.09
_refine_diff_density_max 0.461
_refine_diff_density_min -0.495
_refine_diff_density_rms 0.050
_refine_ls_extinction_method none
_refine_ls_goodness_of_fit_ref 1.068
_refine_ls_hydrogen_treatment constr
_refine_ls_matrix_type full
_refine_ls_number_parameters 185
_refine_ls_number_reflns 2995
_refine_ls_number_restraints 0
_refine_ls_restrained_S_all 1.068
_refine_ls_R_factor_all 0.0327
_refine_ls_R_factor_gt 0.0306
_refine_ls_shift/su_max 0.000
_refine_ls_shift/su_mean 0.000
_refine_ls_structure_factor_coef Fsqd
_refine_ls_weighting_details 'w=1/[\s^2^(Fo^2^)+(0.0440P)^2^+0.1921P] where P=(Fo^2^+2Fc^2^)/3'
_refine_ls_weighting_scheme calc
_refine_ls_wR_factor_gt 0.0819
_refine_ls_wR_factor_ref 0.0832
_reflns_Friedel_coverage 0.000
_reflns_number_gt 2761
_reflns_number_total 2995
_reflns_threshold_expression 'I > 2\s(I)'
_cod_data_source_file d2sc02079c2.cif
_cod_data_source_block zhangchangsheng_0918-1_auto
_cod_depositor_comments 'Adding full bibliography for 1567165--1567169.cif.'
_cod_database_code 1567169
_shelx_shelxl_version_number 2018/1
_shelx_space_group_comment
;
The symmetry employed for this shelxl refinement is uniquely defined
by the following loop, which should always be used as a source of
symmetry information in preference to the above space-group names.
They are only intended as comments.
;
_reflns_odcompleteness_completeness 99.48
_reflns_odcompleteness_iscentric 1
_reflns_odcompleteness_theta 66.97
_olex2_refinement_description
;
1.a Ternary CH refined with riding coordinates:
 C10(H10), C11(H11)
1.b Secondary CH2 refined with riding coordinates:
 C12(H12A,H12B)
1.c Aromatic/amide H refined with riding coordinates:
 C3(H3)
1.d Idealised Me refined as rotating group:
 C7(H7A,H7B,H7C), C8(H8A,H8B,H8C), C9(H9A,H9B,H9C), C14(H14A,H14B,H14C)
;
_olex2_submission_special_instructions 'No special instructions were received'
_oxdiff_exptl_absorpt_empirical_details
;
Empirical correction (ABSPACK) includes:
- Absorption correction using spherical harmonics
- Frame scaling
;
_oxdiff_exptl_absorpt_empirical_full_max 3.745
_oxdiff_exptl_absorpt_empirical_full_min 0.575

loop_
_space_group_symop_operation_xyz
'x, y, z'
'-x, -y, -z'

loop_
_atom_site_label
_atom_site_type_symbol
_atom_site_fract_x
_atom_site_fract_y
_atom_site_fract_z
_atom_site_U_iso_or_equiv
_atom_site_adp_type
_atom_site_occupancy
_atom_site_site_symmetry_order
_atom_site_calc_flag
_atom_site_refinement_flags_posn
_atom_site_refinement_flags_adp
_atom_site_refinement_flags_occupancy
_atom_site_disorder_assembly
_atom_site_disorder_group
Br1 Br 0.22018(3) 0.79121(3) 0.34692(2) 0.06327(11) Uani 1 1 d . . . . .
O1 O 0.17205(19) 0.47172(17) 0.36890(14) 0.0548(3) Uani 1 1 d . . . . .
O2 O 0.3896(2) 0.32226(15) 0.29143(15) 0.0583(4) Uani 1 1 d . . . . .
O3 O 0.6630(2) 0.44963(15) 0.15096(16) 0.0570(4) Uani 1 1 d . . . . .
O4 O 0.6538(2) 0.95228(14) 0.07842(12) 0.0480(3) Uani 1 1 d . . . . .
O5 O 0.8579(3) 1.1505(2) 0.00897(18) 0.0748(5) Uani 1 1 d . . . . .
C1 C 0.4230(3) 0.46377(19) 0.25941(18) 0.0442(4) Uani 1 1 d . . . . .
C2 C 0.5680(3) 0.5338(2) 0.18896(18) 0.0428(4) Uani 1 1 d . . . . .
C3 C 0.6063(3) 0.67970(19) 0.16398(17) 0.0429(4) Uani 1 1 d . . . . .
H3 H 0.701913 0.725356 0.116302 0.052 Uiso 1 1 calc R U . . .
C4 C 0.5045(2) 0.75884(19) 0.20885(17) 0.0407(4) Uani 1 1 d . . . . .
C5 C 0.3609(3) 0.6878(2) 0.27910(18) 0.0432(4) Uani 1 1 d . . . . .
C6 C 0.3190(3) 0.5404(2) 0.30400(17) 0.0433(4) Uani 1 1 d . . . . .
C7 C 0.2214(4) 0.4610(4) 0.4991(2) 0.0743(7) Uani 1 1 d . . . . .
H7A H 0.286999 0.395408 0.503866 0.111 Uiso 1 1 calc R U . . .
H7B H 0.112044 0.422254 0.540739 0.111 Uiso 1 1 calc R U . . .
H7C H 0.298135 0.558116 0.540280 0.111 Uiso 1 1 calc R U . . .
C8 C 0.2866(4) 0.2058(2) 0.1944(3) 0.0693(6) Uani 1 1 d . . . . .
H8A H 0.358421 0.208652 0.124918 0.104 Uiso 1 1 calc R U . . .
H8B H 0.175676 0.218702 0.164992 0.104 Uiso 1 1 calc R U . . .
H8C H 0.255938 0.111359 0.227624 0.104 Uiso 1 1 calc R U . . .
C9 C 0.8138(3) 0.5142(2) 0.0797(2) 0.0594(5) Uani 1 1 d . . . . .
H9A H 0.770873 0.542913 0.002764 0.089 Uiso 1 1 calc R U . . .
H9B H 0.867589 0.442615 0.059247 0.089 Uiso 1 1 calc R U . . .
H9C H 0.904375 0.600501 0.129241 0.089 Uiso 1 1 calc R U . . .
C10 C 0.5532(3) 0.92001(19) 0.18875(18) 0.0431(4) Uani 1 1 d . . . . .
H10 H 0.439527 0.938330 0.173281 0.052 Uiso 1 1 calc R U . . .
C11 C 0.6806(3) 1.0357(2) 0.29705(19) 0.0493(4) Uani 1 1 d . . . . .
H11 H 0.607482 1.060157 0.359075 0.059 Uiso 1 1 calc R U . . .
C12 C 0.7674(3) 1.1674(2) 0.2227(2) 0.0577(5) Uani 1 1 d . . . . .
H12A H 0.693713 1.228119 0.218374 0.069 Uiso 1 1 calc R U . . .
H12B H 0.890529 1.229211 0.261495 0.069 Uiso 1 1 calc R U . . .
C13 C 0.7720(3) 1.0973(2) 0.0934(2) 0.0536(5) Uani 1 1 d . . . . .
C14 C 0.8233(4) 0.9875(3) 0.3631(2) 0.0671(6) Uani 1 1 d . . . . .
H14A H 0.763978 0.907539 0.412170 0.101 Uiso 1 1 calc R U . . .
H14B H 0.910855 1.070254 0.418284 0.101 Uiso 1 1 calc R U . . .
H14C H 0.885668 0.954148 0.300743 0.101 Uiso 1 1 calc R U . . .

loop_
_atom_site_aniso_label
_atom_site_aniso_U_11
_atom_site_aniso_U_22
_atom_site_aniso_U_33
_atom_site_aniso_U_23
_atom_site_aniso_U_13
_atom_site_aniso_U_12
Br1 0.06321(17) 0.06254(17) 0.07243(19) 0.00259(12) 0.02396(12) 0.03119(12)
O1 0.0452(7) 0.0593(8) 0.0515(8) 0.0103(6) 0.0125(6) 0.0082(6)
O2 0.0763(10) 0.0369(7) 0.0580(9) 0.0132(6) 0.0099(7) 0.0153(6)
O3 0.0653(9) 0.0436(7) 0.0747(10) 0.0186(7) 0.0284(8) 0.0289(6)
O4 0.0606(8) 0.0379(6) 0.0442(7) 0.0078(5) 0.0069(6) 0.0164(6)
O5 0.0763(11) 0.0642(10) 0.0750(11) 0.0273(9) 0.0151(9) 0.0113(8)
C1 0.0525(10) 0.0353(8) 0.0414(9) 0.0066(7) 0.0057(8) 0.0122(7)
C2 0.0500(10) 0.0376(8) 0.0439(9) 0.0052(7) 0.0095(8) 0.0193(7)
C3 0.0491(10) 0.0378(8) 0.0429(9) 0.0072(7) 0.0108(8) 0.0161(7)
C4 0.0448(9) 0.0365(8) 0.0400(9) 0.0016(7) 0.0040(7) 0.0151(7)
C5 0.0451(9) 0.0432(9) 0.0414(9) 0.0003(7) 0.0058(7) 0.0174(7)
C6 0.0424(9) 0.0448(9) 0.0374(9) 0.0038(7) 0.0062(7) 0.0103(7)
C7 0.0689(15) 0.098(2) 0.0524(13) 0.0226(12) 0.0210(11) 0.0225(14)
C8 0.0693(15) 0.0408(11) 0.0903(17) -0.0013(10) 0.0048(13) 0.0145(10)
C9 0.0603(12) 0.0533(11) 0.0752(15) 0.0144(10) 0.0273(11) 0.0285(10)
C10 0.0480(10) 0.0379(9) 0.0449(10) 0.0036(7) 0.0049(8) 0.0183(7)
C11 0.0582(11) 0.0418(9) 0.0475(10) -0.0037(8) 0.0007(9) 0.0213(8)
C12 0.0601(12) 0.0363(9) 0.0729(14) 0.0009(9) -0.0008(10) 0.0166(8)
C13 0.0546(11) 0.0421(9) 0.0633(13) 0.0149(9) 0.0006(10) 0.0170(8)
C14 0.0740(15) 0.0596(13) 0.0624(14) -0.0017(10) -0.0176(12) 0.0260(11)

loop_
_atom_type_symbol
_atom_type_description
_atom_type_scat_dispersion_real
_atom_type_scat_dispersion_imag
_atom_type_scat_source
C C 0.0181 0.0091 'International Tables Vol C Tables 4.2.6.8 and 6.1.1.4'
H H 0.0000 0.0000 'International Tables Vol C Tables 4.2.6.8 and 6.1.1.4'
Br Br -0.6763 1.2805 'International Tables Vol C Tables 4.2.6.8 and 6.1.1.4'
O O 0.0492 0.0322 'International Tables Vol C Tables 4.2.6.8 and 6.1.1.4'

loop_
_geom_angle_atom_site_label_1
_geom_angle_atom_site_label_2
_geom_angle_atom_site_label_3
_geom_angle
_geom_angle_site_symmetry_1
_geom_angle_site_symmetry_3
_geom_angle_publ_flag
C6 O1 C7 114.14(16) . . ?
C1 O2 C8 114.74(17) . . ?
C2 O3 C9 118.42(15) . . ?
C13 O4 C10 109.65(15) . . ?
O2 C1 C2 120.57(18) . . ?
O2 C1 C6 119.40(17) . . ?
C6 C1 C2 119.92(16) . . ?
O3 C2 C1 115.32(16) . . ?
O3 C2 C3 124.93(17) . . ?
C3 C2 C1 119.74(17) . . ?
C2 C3 H3 119.4 . . ?
C2 C3 C4 121.16(17) . . ?
C4 C3 H3 119.4 . . ?
C3 C4 C5 118.41(16) . . ?
C3 C4 C10 121.21(16) . . ?
C5 C4 C10 120.30(16) . . ?
C4 C5 Br1 120.57(14) . . ?
C4 C5 C6 121.26(17) . . ?
C6 C5 Br1 118.16(14) . . ?
O1 C6 C1 120.66(17) . . ?
O1 C6 C5 119.81(18) . . ?
C1 C6 C5 119.50(17) . . ?
O1 C7 H7A 109.5 . . ?
O1 C7 H7B 109.5 . . ?
O1 C7 H7C 109.5 . . ?
H7A C7 H7B 109.5 . . ?
H7A C7 H7C 109.5 . . ?
H7B C7 H7C 109.5 . . ?
O2 C8 H8A 109.5 . . ?
O2 C8 H8B 109.5 . . ?
O2 C8 H8C 109.5 . . ?
H8A C8 H8B 109.5 . . ?
H8A C8 H8C 109.5 . . ?
H8B C8 H8C 109.5 . . ?
O3 C9 H9A 109.5 . . ?
O3 C9 H9B 109.5 . . ?
O3 C9 H9C 109.5 . . ?
H9A C9 H9B 109.5 . . ?
H9A C9 H9C 109.5 . . ?
H9B C9 H9C 109.5 . . ?
O4 C10 C4 109.46(14) . . ?
O4 C10 H10 108.9 . . ?
O4 C10 C11 104.32(15) . . ?
C4 C10 H10 108.9 . . ?
C4 C10 C11 116.12(15) . . ?
C11 C10 H10 108.9 . . ?
C10 C11 H11 110.2 . . ?
C12 C11 C10 100.09(16) . . ?
C12 C11 H11 110.2 . . ?
C14 C11 C10 113.77(17) . . ?
C14 C11 H11 110.2 . . ?
C14 C11 C12 111.99(19) . . ?
C11 C12 H12A 110.9 . . ?
C11 C12 H12B 110.9 . . ?
H12A C12 H12B 108.9 . . ?
C13 C12 C11 104.19(16) . . ?
C13 C12 H12A 110.9 . . ?
C13 C12 H12B 110.9 . . ?
O4 C13 C12 109.45(18) . . ?
O5 C13 O4 120.6(2) . . ?
O5 C13 C12 130.0(2) . . ?
C11 C14 H14A 109.5 . . ?
C11 C14 H14B 109.5 . . ?
C11 C14 H14C 109.5 . . ?
H14A C14 H14B 109.5 . . ?
H14A C14 H14C 109.5 . . ?
H14B C14 H14C 109.5 . . ?

loop_
_geom_bond_atom_site_label_1
_geom_bond_atom_site_label_2
_geom_bond_distance
_geom_bond_site_symmetry_2
_geom_bond_publ_flag
Br1 C5 1.8981(19) . ?
O1 C6 1.371(2) . ?
O1 C7 1.430(3) . ?
O2 C1 1.375(2) . ?
O2 C8 1.421(3) . ?
O3 C2 1.358(2) . ?
O3 C9 1.426(3) . ?
O4 C10 1.454(2) . ?
O4 C13 1.359(2) . ?
O5 C13 1.196(3) . ?
C1 C2 1.400(3) . ?
C1 C6 1.383(3) . ?
C2 C3 1.386(2) . ?
C3 H3 0.9300 . ?
C3 C4 1.388(3) . ?
C4 C5 1.393(3) . ?
C4 C10 1.504(2) . ?
C5 C6 1.395(3) . ?
C7 H7A 0.9600 . ?
C7 H7B 0.9600 . ?
C7 H7C 0.9600 . ?
C8 H8A 0.9600 . ?
C8 H8B 0.9600 . ?
C8 H8C 0.9600 . ?
C9 H9A 0.9600 . ?
C9 H9B 0.9600 . ?
C9 H9C 0.9600 . ?
C10 H10 0.9800 . ?
C10 C11 1.545(3) . ?
C11 H11 0.9800 . ?
C11 C12 1.521(3) . ?
C11 C14 1.514(3) . ?
C12 H12A 0.9700 . ?
C12 H12B 0.9700 . ?
C12 C13 1.497(3) . ?
C14 H14A 0.9600 . ?
C14 H14B 0.9600 . ?
C14 H14C 0.9600 . ?

loop_
_geom_torsion_atom_site_label_1
_geom_torsion_atom_site_label_2
_geom_torsion_atom_site_label_3
_geom_torsion_atom_site_label_4
_geom_torsion
_geom_torsion_site_symmetry_1
_geom_torsion_site_symmetry_2
_geom_torsion_site_symmetry_3
_geom_torsion_site_symmetry_4
_geom_torsion_publ_flag
Br1 C5 C6 O1 4.1(2) . . . . ?
Br1 C5 C6 C1 -177.90(14) . . . . ?
O2 C1 C2 O3 3.2(3) . . . . ?
O2 C1 C2 C3 -176.21(17) . . . . ?
O2 C1 C6 O1 -6.5(3) . . . . ?
O2 C1 C6 C5 175.53(17) . . . . ?
O3 C2 C3 C4 -178.60(18) . . . . ?
O4 C10 C11 C12 34.04(19) . . . . ?
O4 C10 C11 C14 -85.6(2) . . . . ?
C1 C2 C3 C4 0.7(3) . . . . ?
C2 C1 C6 O1 177.47(17) . . . . ?
C2 C1 C6 C5 -0.5(3) . . . . ?
C2 C3 C4 C5 -0.5(3) . . . . ?
C2 C3 C4 C10 176.17(17) . . . . ?
C3 C4 C5 Br1 178.40(14) . . . . ?
C3 C4 C5 C6 -0.2(3) . . . . ?
C3 C4 C10 O4 24.4(2) . . . . ?
C3 C4 C10 C11 -93.3(2) . . . . ?
C4 C5 C6 O1 -177.28(16) . . . . ?
C4 C5 C6 C1 0.7(3) . . . . ?
C4 C10 C11 C12 154.58(17) . . . . ?
C4 C10 C11 C14 35.0(3) . . . . ?
C5 C4 C10 O4 -158.90(16) . . . . ?
C5 C4 C10 C11 83.4(2) . . . . ?
C6 C1 C2 O3 179.21(17) . . . . ?
C6 C1 C2 C3 -0.2(3) . . . . ?
C7 O1 C6 C1 79.2(3) . . . . ?
C7 O1 C6 C5 -102.8(2) . . . . ?
C8 O2 C1 C2 -82.1(2) . . . . ?
C8 O2 C1 C6 101.9(2) . . . . ?
C9 O3 C2 C1 -179.45(19) . . . . ?
C9 O3 C2 C3 -0.1(3) . . . . ?
C10 O4 C13 O5 -174.0(2) . . . . ?
C10 O4 C13 C12 4.8(2) . . . . ?
C10 C4 C5 Br1 1.7(2) . . . . ?
C10 C4 C5 C6 -176.94(17) . . . . ?
C10 C11 C12 C13 -30.9(2) . . . . ?
C11 C12 C13 O4 17.8(2) . . . . ?
C11 C12 C13 O5 -163.5(2) . . . . ?
C13 O4 C10 C4 -150.08(16) . . . . ?
C13 O4 C10 C11 -25.19(19) . . . . ?
C14 C11 C12 C13 90.0(2) . . . . ?
